data_7208781
loop_
_publ_author_name
'Zhang, Deng'
'Lu, Yun'
'Chen, Lei'
'Cai, Hu'
'Zhu, Dunru'
'Xu, Yan'

_publ_section_title
;
 A series of new rare earth sulfates based on lanthanide contraction and
 dual organic-amine templating effects
;
_journal_issue 20
_journal_name_full CrystEngComm
_journal_page_first 6627
_journal_paper_doi 10.1039/c2ce25937k
_journal_volume 14
_journal_year 2012
_chemical_formula_moiety '[(C2H8N)2(C2H10N2)0.5][Tb(SO4)3]'
_chemical_formula_sum 'C5 H21 N3 O12 S3 Tb'
_chemical_formula_weight 570.35
_chemical_name_systematic
;
?
;
_space_group_IT_number 61
_symmetry_cell_setting orthorhombic
_symmetry_space_group_name_Hall '-P 2ac 2ab'
_symmetry_space_group_name_H-M 'P b c a'
_atom_sites_solution_hydrogens geom
_atom_sites_solution_primary direct
_atom_sites_solution_secondary difmap
_audit_creation_method SHELXL-97
_cell_angle_alpha 90.00
_cell_angle_beta 90.00
_cell_angle_gamma 90.00
_cell_formula_units_Z 8
_cell_length_a 10.919(4)
_cell_length_b 10.236(3)
_cell_length_c 31.206(10)
_cell_measurement_reflns_used 4835
_cell_measurement_temperature 296(2)
_cell_measurement_theta_max 25.532
_cell_measurement_theta_min 2.265
_cell_volume 3488(2)
_computing_cell_refinement 'SAINT (Bruker, 2005)'
_computing_data_collection 'APEX2 (Bruker, 2005)'
_computing_data_reduction SAINT
_computing_molecular_graphics SHELXTL
_computing_publication_material SHELXTL
_computing_structure_refinement 'SHELXL-97 (Sheldrick, 1997)'
_computing_structure_solution 'SHELXS-97 (Sheldrick, 1990)'
_diffrn_ambient_temperature 296(2)
_diffrn_measured_fraction_theta_full 0.999
_diffrn_measured_fraction_theta_max 0.999
_diffrn_measurement_device_type 'Bruker Apex2 CCD'
_diffrn_measurement_method '\w scans'
_diffrn_radiation_monochromator graphite
_diffrn_radiation_source 'fine-focus sealed tube'
_diffrn_radiation_type MoK\a
_diffrn_radiation_wavelength 0.71073
_diffrn_reflns_av_R_equivalents 0.0512
_diffrn_reflns_av_sigmaI/netI 0.0316
_diffrn_reflns_limit_h_max 13
_diffrn_reflns_limit_h_min -12
_diffrn_reflns_limit_k_max 11
_diffrn_reflns_limit_k_min -12
_diffrn_reflns_limit_l_max 37
_diffrn_reflns_limit_l_min -37
_diffrn_reflns_number 23618
_diffrn_reflns_theta_full 25.50
_diffrn_reflns_theta_max 25.50
_diffrn_reflns_theta_min 1.31
_exptl_absorpt_coefficient_mu 4.476
_exptl_absorpt_correction_T_max 0.6631
_exptl_absorpt_correction_T_min 0.5730
_exptl_absorpt_correction_type multi-scan
_exptl_absorpt_process_details '(SADABS; Sheldrick, 2003)'
_exptl_crystal_colour Colorless
_exptl_crystal_density_diffrn 2.172
_exptl_crystal_density_meas ?
_exptl_crystal_density_method 'not measured'
_exptl_crystal_description Block
_exptl_crystal_F_000 2248
_exptl_crystal_size_max 0.14
_exptl_crystal_size_mid 0.12
_exptl_crystal_size_min 0.10
_refine_diff_density_max 0.792
_refine_diff_density_min -0.647
_refine_diff_density_rms 0.109
_refine_ls_extinction_method none
_refine_ls_goodness_of_fit_ref 0.978
_refine_ls_hydrogen_treatment 'riding model'
_refine_ls_matrix_type full
_refine_ls_number_parameters 217
_refine_ls_number_reflns 3247
_refine_ls_number_restraints 0
_refine_ls_restrained_S_all 0.978
_refine_ls_R_factor_all 0.0369
_refine_ls_R_factor_gt 0.0261
_refine_ls_shift/su_max 0.013
_refine_ls_shift/su_mean 0.001
_refine_ls_structure_factor_coef Fsqd
_refine_ls_weighting_details 'calc w=1/[\s^2^(Fo^2^)+(0.0426P)^2^+0.0000P] where P=(Fo^2^+2Fc^2^)/3'
_refine_ls_weighting_scheme calc
_refine_ls_wR_factor_gt 0.0656
_refine_ls_wR_factor_ref 0.0703
_reflns_number_gt 2662
_reflns_number_total 3247
_reflns_threshold_expression >2sigma(I)
_cod_data_source_file c2ce25937k.txt
_cod_data_source_block zd-19
_cod_depositor_comments
;
The following automatic conversions were performed:

'_symmetry_cell_setting' value 'Orthorhombic' changed to
'orthorhombic' according to
/home/saulius/struct/CIF-dictionaries/cif_core.dic dictionary named
'cif_core.dic' version 2.4.2 from 2011-04-26.

Automatic conversion script
Id: cif_fix_values 1891 2012-01-12 08:04:46Z andrius 

The following automatic conversions were performed:

'_exptl_crystal_density_meas' value 'not measured' was changed to '?'
- the value is perceived as not measured.

Automatic conversion script
Id: cif_fix_values 3008 2015-01-20 13:52:24Z robertas 

The following automatic conversions were performed:

'_exptl_absorpt_correction_type' value 'Multi-scans' was replaced
with the value 'multi-scan' as specified in the replacement file
'src/cod-tools/trunk/data/replacement-values/replacement_values.lst'.

Automatic conversion script
Id: cif_fix_values 5376 2017-05-30 11:51:03Z andrius 
;
_cod_original_sg_symbol_H-M Pbca
_cod_database_code 7208781

loop_
_symmetry_equiv_pos_as_xyz
'x, y, z'
'-x+1/2, -y, z+1/2'
'-x, y+1/2, -z+1/2'
'x+1/2, -y+1/2, -z'
'-x, -y, -z'
'x-1/2, y, -z-1/2'
'x, -y-1/2, z-1/2'
'-x-1/2, y-1/2, z'

loop_
_atom_site_label
_atom_site_type_symbol
_atom_site_fract_x
_atom_site_fract_y
_atom_site_fract_z
_atom_site_U_iso_or_equiv
_atom_site_adp_type
_atom_site_occupancy
_atom_site_symmetry_multiplicity
_atom_site_calc_flag
_atom_site_refinement_flags
Tb1 Tb 1.399888(18) 0.483186(19) 0.584388(6) 0.01703(9) Uani 1 1 d .
S1 S 1.24812(9) 0.72919(10) 0.58398(3) 0.0202(2) Uani 1 1 d .
S2 S 1.48181(11) 0.47418(12) 0.67778(4) 0.0307(3) Uani 1 1 d .
S3 S 1.64151(9) 0.45302(10) 0.53626(3) 0.0184(2) Uani 1 1 d .
O1 O 1.5891(2) 0.5734(3) 0.55459(9) 0.0238(7) Uani 1 1 d .
O2 O 1.6473(3) 0.4586(3) 0.48996(9) 0.0289(7) Uani 1 1 d .
O3 O 1.3834(3) 0.7195(3) 0.58449(9) 0.0235(7) Uani 1 1 d .
O4 O 1.2034(3) 0.5932(3) 0.58553(9) 0.0266(7) Uani 1 1 d .
O5 O 1.2029(3) 0.8049(3) 0.62049(9) 0.0292(7) Uani 1 1 d .
O6 O 1.5559(3) 0.3470(3) 0.54995(9) 0.0231(7) Uani 1 1 d .
O7 O 1.3733(3) 0.5449(3) 0.65953(10) 0.0354(8) Uani 1 1 d .
O8 O 1.2050(3) 0.7996(3) 0.54599(9) 0.0263(7) Uani 1 1 d .
O9 O 1.7625(3) 0.4303(3) 0.55467(10) 0.0296(7) Uani 1 1 d .
O10 O 1.4425(3) 0.3632(3) 0.70295(11) 0.0419(9) Uani 1 1 d .
O11 O 1.5455(3) 0.4303(4) 0.63820(10) 0.0410(9) Uani 1 1 d .
O12 O 1.5568(4) 0.5617(4) 0.70255(12) 0.0624(12) Uani 1 1 d .
N3 N 1.4700(3) 0.1741(3) 0.48363(12) 0.0276(9) Uani 1 1 d .
H3D H 1.5171 0.2280 0.4685 0.041 Uiso 1 1 calc R
H3E H 1.4558 0.2087 0.5093 0.041 Uiso 1 1 calc R
H3F H 1.3992 0.1622 0.4700 0.041 Uiso 1 1 calc R
N1 N 1.1978(4) 0.2735(4) 0.70451(13) 0.0392(10) Uani 1 1 d .
H1D H 1.1818 0.2036 0.6879 0.047 Uiso 1 1 calc R
H1E H 1.2716 0.3048 0.6968 0.047 Uiso 1 1 calc R
N2 N 1.1994(5) 0.3203(5) 0.38856(15) 0.0604(15) Uani 1 1 d .
H2D H 1.2359 0.3800 0.4054 0.072 Uiso 1 1 calc R
H2E H 1.1638 0.2608 0.4058 0.072 Uiso 1 1 calc R
C5 C 1.5324(5) 0.0480(5) 0.4887(2) 0.0547(17) Uani 1 1 d .
H5A H 1.5512 0.0142 0.4604 0.066 Uiso 1 1 calc R
H5B H 1.6096 0.0631 0.5033 0.066 Uiso 1 1 calc R
C4 C 1.2931(5) 0.2552(6) 0.3632(2) 0.0617(18) Uani 1 1 d .
H4A H 1.3518 0.2152 0.3820 0.093 Uiso 1 1 calc R
H4B H 1.3335 0.3180 0.3453 0.093 Uiso 1 1 calc R
H4C H 1.2557 0.1893 0.3456 0.093 Uiso 1 1 calc R
C2 C 1.2032(6) 0.2314(7) 0.74927(19) 0.074(2) Uani 1 1 d .
H2A H 1.2660 0.1666 0.7525 0.111 Uiso 1 1 calc R
H2B H 1.1257 0.1950 0.7575 0.111 Uiso 1 1 calc R
H2C H 1.2215 0.3052 0.7672 0.111 Uiso 1 1 calc R
C3 C 1.1034(6) 0.3858(7) 0.3636(2) 0.074(2) Uani 1 1 d .
H3A H 1.0453 0.4251 0.3828 0.111 Uiso 1 1 calc R
H3B H 1.0624 0.3229 0.3458 0.111 Uiso 1 1 calc R
H3C H 1.1396 0.4520 0.3459 0.111 Uiso 1 1 calc R
C1 C 1.1040(5) 0.3749(6) 0.6962(2) 0.0600(17) Uani 1 1 d .
H1A H 1.1074 0.4007 0.6667 0.090 Uiso 1 1 calc R
H1B H 1.1195 0.4493 0.7141 0.090 Uiso 1 1 calc R
H1C H 1.0243 0.3403 0.7025 0.090 Uiso 1 1 calc R

loop_
_atom_site_aniso_label
_atom_site_aniso_U_11
_atom_site_aniso_U_22
_atom_site_aniso_U_33
_atom_site_aniso_U_23
_atom_site_aniso_U_13
_atom_site_aniso_U_12
Tb1 0.01604(13) 0.01577(13) 0.01928(13) 0.00075(8) 0.00047(8) 0.00023(8)
S1 0.0196(6) 0.0186(6) 0.0224(6) 0.0001(4) 0.0000(5) 0.0038(4)
S2 0.0341(7) 0.0352(7) 0.0229(6) 0.0054(5) -0.0081(5) -0.0098(5)
S3 0.0158(5) 0.0203(5) 0.0190(5) 0.0013(4) 0.0008(4) 0.0000(4)
O1 0.0231(17) 0.0195(16) 0.0289(17) -0.0018(13) 0.0040(13) -0.0002(12)
O2 0.0336(18) 0.0335(18) 0.0196(16) 0.0028(13) 0.0003(14) 0.0013(15)
O3 0.0204(17) 0.0203(17) 0.0297(18) 0.0011(13) 0.0003(13) 0.0005(12)
O4 0.0228(16) 0.0220(17) 0.0348(18) -0.0017(13) 0.0025(14) -0.0009(13)
O5 0.0367(19) 0.0275(17) 0.0233(18) -0.0038(13) 0.0017(14) 0.0114(14)
O6 0.0224(16) 0.0191(16) 0.0279(17) 0.0010(13) 0.0039(14) -0.0020(12)
O7 0.051(2) 0.0323(19) 0.0231(18) -0.0020(15) -0.0054(15) 0.0100(16)
O8 0.0248(16) 0.0298(17) 0.0243(17) 0.0023(13) -0.0029(13) 0.0101(13)
O9 0.0166(16) 0.0418(19) 0.0305(18) 0.0018(15) -0.0037(13) 0.0032(14)
O10 0.045(2) 0.048(2) 0.033(2) 0.0172(16) -0.0116(17) -0.0110(17)
O11 0.0289(19) 0.069(3) 0.0255(18) 0.0062(17) -0.0019(15) 0.0094(18)
O12 0.078(3) 0.073(3) 0.036(2) 0.006(2) -0.023(2) -0.044(2)
N3 0.031(2) 0.022(2) 0.030(2) 0.0011(16) -0.0013(17) -0.0012(16)
N1 0.037(2) 0.045(3) 0.036(3) -0.011(2) 0.007(2) -0.008(2)
N2 0.091(4) 0.053(3) 0.038(3) 0.002(2) -0.006(3) -0.029(3)
C5 0.033(3) 0.036(3) 0.096(5) 0.024(3) -0.012(3) 0.000(2)
C4 0.065(4) 0.072(5) 0.048(4) 0.008(3) 0.002(3) -0.027(4)
C2 0.076(5) 0.113(6) 0.033(3) 0.008(4) 0.003(3) 0.002(4)
C3 0.108(6) 0.057(5) 0.058(4) 0.003(4) -0.015(4) -0.005(4)
C1 0.049(4) 0.061(4) 0.069(5) -0.005(3) 0.005(3) 0.009(3)

loop_
_atom_type_symbol
_atom_type_description
_atom_type_scat_dispersion_real
_atom_type_scat_dispersion_imag
_atom_type_scat_source
C C 0.0033 0.0016 'International Tables Vol C Tables 4.2.6.8 and 6.1.1.4'
H H 0.0000 0.0000 'International Tables Vol C Tables 4.2.6.8 and 6.1.1.4'
N N 0.0061 0.0033 'International Tables Vol C Tables 4.2.6.8 and 6.1.1.4'
O O 0.0106 0.0060 'International Tables Vol C Tables 4.2.6.8 and 6.1.1.4'
S S 0.1246 0.1234 'International Tables Vol C Tables 4.2.6.8 and 6.1.1.4'
Tb Tb -0.1723 4.1537 'International Tables Vol C Tables 4.2.6.8 and 6.1.1.4'

loop_
_geom_angle_atom_site_label_1
_geom_angle_atom_site_label_2
_geom_angle_atom_site_label_3
_geom_angle
_geom_angle_site_symmetry_1
_geom_angle_site_symmetry_3
O11 Tb1 O5 79.01(12) . 8_855
O11 Tb1 O4 133.48(11) . .
O5 Tb1 O4 86.15(10) 8_855 .
O11 Tb1 O3 106.02(11) . .
O5 Tb1 O3 135.79(10) 8_855 .
O4 Tb1 O3 58.05(10) . .
O11 Tb1 O7 57.33(11) . .
O5 Tb1 O7 72.16(11) 8_855 .
O4 Tb1 O7 76.16(10) . .
O3 Tb1 O7 74.46(10) . .
O11 Tb1 O1 77.86(11) . .
O5 Tb1 O1 148.55(10) 8_855 .
O4 Tb1 O1 125.29(10) . .
O3 Tb1 O1 71.74(10) . .
O7 Tb1 O1 111.52(11) . .
O11 Tb1 O6 73.46(11) . .
O5 Tb1 O6 95.60(10) 8_855 .
O4 Tb1 O6 152.44(10) . .
O3 Tb1 O6 128.31(9) . .
O7 Tb1 O6 130.56(10) . .
O1 Tb1 O6 57.39(9) . .
O11 Tb1 O2 149.98(11) . 5_866
O5 Tb1 O2 121.78(10) 8_855 5_866
O4 Tb1 O2 73.42(10) . 5_866
O3 Tb1 O2 75.10(10) . 5_866
O7 Tb1 O2 145.08(11) . 5_866
O1 Tb1 O2 74.09(10) . 5_866
O6 Tb1 O2 82.49(10) . 5_866
O11 Tb1 O8 118.25(12) . 8_855
O5 Tb1 O8 56.32(10) 8_855 8_855
O4 Tb1 O8 87.18(10) . 8_855
O3 Tb1 O8 135.60(9) . 8_855
O7 Tb1 O8 126.74(11) . 8_855
O1 Tb1 O8 119.17(9) . 8_855
O6 Tb1 O8 71.40(9) . 8_855
O2 Tb1 O8 68.50(10) 5_866 8_855
O11 Tb1 S1 124.14(9) . .
O5 Tb1 S1 112.14(8) 8_855 .
O4 Tb1 S1 28.98(7) . .
O3 Tb1 S1 29.09(7) . .
O7 Tb1 S1 73.92(8) . .
O1 Tb1 S1 98.46(7) . .
O6 Tb1 S1 148.85(7) . .
O2 Tb1 S1 71.16(8) 5_866 .
O8 Tb1 S1 111.91(7) 8_855 .
O11 Tb1 S2 28.49(8) . .
O5 Tb1 S2 70.63(7) 8_855 .
O4 Tb1 S2 105.05(7) . .
O3 Tb1 S2 92.91(7) . .
O7 Tb1 S2 29.13(8) . .
O1 Tb1 S2 97.29(7) . .
O6 Tb1 S2 101.43(7) . .
O2 Tb1 S2 166.86(8) 5_866 .
O8 Tb1 S2 124.64(7) 8_855 .
S1 Tb1 S2 100.99(3) . .
O11 Tb1 S3 75.30(8) . .
O5 Tb1 S3 123.62(8) 8_855 .
O4 Tb1 S3 145.06(7) . .
O3 Tb1 S3 99.54(7) . .
O7 Tb1 S3 126.90(8) . .
O1 Tb1 S3 28.49(7) . .
O6 Tb1 S3 28.99(7) . .
O2 Tb1 S3 74.96(8) 5_866 .
O8 Tb1 S3 94.81(7) 8_855 .
S1 Tb1 S3 123.90(3) . .
S2 Tb1 S3 102.34(4) . .
O5 S1 O8 105.11(18) . .
O5 S1 O4 111.25(18) . .
O8 S1 O4 112.61(18) . .
O5 S1 O3 111.32(18) . .
O8 S1 O3 111.24(17) . .
O4 S1 O3 105.46(18) . .
O5 S1 Tb1 128.65(13) . .
O8 S1 Tb1 126.24(13) . .
O4 S1 Tb1 52.68(12) . .
O3 S1 Tb1 52.83(12) . .
O5 S1 Tb1 50.86(12) . 8_865
O8 S1 Tb1 54.26(12) . 8_865
O4 S1 Tb1 128.78(13) . 8_865
O3 S1 Tb1 125.68(13) . 8_865
Tb1 S1 Tb1 178.44(4) . 8_865
O12 S2 O10 111.5(2) . .
O12 S2 O11 111.6(2) . .
O10 S2 O11 110.7(2) . .
O12 S2 O7 110.6(2) . .
O10 S2 O7 110.5(2) . .
O11 S2 O7 101.50(19) . .
O12 S2 Tb1 131.39(17) . .
O10 S2 Tb1 117.09(14) . .
O11 S2 Tb1 49.64(13) . .
O7 S2 Tb1 52.50(13) . .
O2 S3 O9 111.08(19) . .
O2 S3 O1 111.82(18) . .
O9 S3 O1 109.39(18) . .
O2 S3 O6 109.94(18) . .
O9 S3 O6 109.75(18) . .
O1 S3 O6 104.66(17) . .
O2 S3 Tb1 121.69(14) . .
O9 S3 Tb1 127.23(13) . .
O1 S3 Tb1 52.32(11) . .
O6 S3 Tb1 52.55(11) . .
S3 O1 Tb1 99.19(15) . .
S3 O2 Tb1 161.0(2) . 5_866
S1 O3 Tb1 98.09(15) . .
S1 O4 Tb1 98.34(15) . .
S1 O5 Tb1 101.15(15) . 8_865
S3 O6 Tb1 98.46(14) . .
S2 O7 Tb1 98.37(16) . .
S1 O8 Tb1 97.41(15) . 8_865
S2 O11 Tb1 101.88(17) . .
C5 N3 H3D 109.5 . .
C5 N3 H3E 109.5 . .
H3D N3 H3E 109.5 . .
C5 N3 H3F 109.5 . .
H3D N3 H3F 109.5 . .
H3E N3 H3F 109.5 . .
C2 N1 C1 113.6(5) . .
C2 N1 H1D 108.8 . .
C1 N1 H1D 108.8 . .
C2 N1 H1E 108.8 . .
C1 N1 H1E 108.8 . .
H1D N1 H1E 107.7 . .
C4 N2 C3 115.0(5) . .
C4 N2 H2D 108.5 . .
C3 N2 H2D 108.5 . .
C4 N2 H2E 108.5 . .
C3 N2 H2E 108.5 . .
H2D N2 H2E 107.5 . .
C5 C5 N3 115.8(6) 5_856 .
C5 C5 H5A 108.3 5_856 .
N3 C5 H5A 108.3 . .
C5 C5 H5B 108.3 5_856 .
N3 C5 H5B 108.3 . .
H5A C5 H5B 107.4 . .
N2 C4 H4A 109.5 . .
N2 C4 H4B 109.5 . .
H4A C4 H4B 109.5 . .
N2 C4 H4C 109.5 . .
H4A C4 H4C 109.5 . .
H4B C4 H4C 109.5 . .
N1 C2 H2A 109.5 . .
N1 C2 H2B 109.5 . .
H2A C2 H2B 109.5 . .
N1 C2 H2C 109.5 . .
H2A C2 H2C 109.5 . .
H2B C2 H2C 109.5 . .
N2 C3 H3A 109.5 . .
N2 C3 H3B 109.5 . .
H3A C3 H3B 109.5 . .
N2 C3 H3C 109.5 . .
H3A C3 H3C 109.5 . .
H3B C3 H3C 109.5 . .
N1 C1 H1A 109.5 . .
N1 C1 H1B 109.5 . .
H1A C1 H1B 109.5 . .
N1 C1 H1C 109.5 . .
H1A C1 H1C 109.5 . .
H1B C1 H1C 109.5 . .

loop_
_geom_bond_atom_site_label_1
_geom_bond_atom_site_label_2
_geom_bond_distance
_geom_bond_site_symmetry_2
Tb1 O11 2.375(3) .
Tb1 O5 2.420(3) 8_855
Tb1 O4 2.423(3) .
Tb1 O3 2.426(3) .
Tb1 O7 2.446(3) .
Tb1 O1 2.446(3) .
Tb1 O6 2.449(3) .
Tb1 O2 2.450(3) 5_866
Tb1 O8 2.506(3) 8_855
Tb1 S1 3.0145(13) .
Tb1 S2 3.0500(15) .
Tb1 S3 3.0515(13) .
S1 O5 1.464(3) .
S1 O8 1.465(3) .
S1 O4 1.476(3) .
S1 O3 1.480(3) .
S1 Tb1 3.0613(13) 8_865
S2 O12 1.439(4) .
S2 O10 1.446(3) .
S2 O11 1.487(3) .
S2 O7 1.501(3) .
S3 O2 1.447(3) .
S3 O9 1.459(3) .
S3 O1 1.475(3) .
S3 O6 1.495(3) .
O2 Tb1 2.450(3) 5_866
O5 Tb1 2.420(3) 8_865
O8 Tb1 2.506(3) 8_865
N3 C5 1.469(6) .
N3 H3D 0.8900 .
N3 H3E 0.8900 .
N3 H3F 0.8900 .
N1 C2 1.463(7) .
N1 C1 1.480(6) .
N1 H1D 0.9000 .
N1 H1E 0.9000 .
N2 C4 1.455(7) .
N2 C3 1.467(7) .
N2 H2D 0.9000 .
N2 H2E 0.9000 .
C5 C5 1.402(10) 5_856
C5 H5A 0.9700 .
C5 H5B 0.9700 .
C4 H4A 0.9600 .
C4 H4B 0.9600 .
C4 H4C 0.9600 .
C2 H2A 0.9600 .
C2 H2B 0.9600 .
C2 H2C 0.9600 .
C3 H3A 0.9600 .
C3 H3B 0.9600 .
C3 H3C 0.9600 .
C1 H1A 0.9600 .
C1 H1B 0.9600 .
C1 H1C 0.9600 .
